data_7712408
loop_
_publ_author_name
'Shenoy, Rashmi V.'
'Jones, P. G.'
'Soler, Jos\'e Vicente'
'Martinez-Viviente, Eloisa'

_publ_section_title
;
 Synthesis of Mono-, Di- and Tripalladated 1,3,5-Benzenetristyryl
 Complexes. CO Insertion to give a Dipalladated Indenone
;
_journal_name_full 'Dalton Transactions'
_journal_paper_doi 10.1039/D3DT00091E
_journal_year 2023
_chemical_formula_moiety 'C69 H57 Br3 P2 Pd, C H Cl3, 0.5(C4 H10 O)'
_chemical_formula_sum 'C72 H63 Br3 Cl3 O0.5 P2 Pd'
_chemical_formula_weight 1449.63
_space_group_crystal_system triclinic
_space_group_IT_number 2
_space_group_name_Hall '-P 1'
_space_group_name_H-M_alt 'P -1'
_atom_sites_solution_hydrogens geom
_atom_sites_solution_primary direct
_audit_creation_method SHELXL-2018/3
_audit_update_record
;
2022-08-10 deposited with the CCDC.	2023-02-24 downloaded from the CCDC.
;
_cell_angle_alpha 72.181(5)
_cell_angle_beta 85.818(5)
_cell_angle_gamma 76.627(4)
_cell_formula_units_Z 2
_cell_length_a 13.4054(5)
_cell_length_b 14.5302(7)
_cell_length_c 18.0084(7)
_cell_measurement_reflns_used 19239
_cell_measurement_temperature 100(2)
_cell_measurement_theta_max 30.8142
_cell_measurement_theta_min 2.1771
_cell_volume 3248.9(3)
_computing_cell_refinement
;
CrysAlisPro, Oxford Diffraction Ltd.,
Version 1.171.33.40 (release 27-04-2009 CrysAlis171 .NET)
(compiled Apr 27 2009,10:20:11)
;
_computing_data_collection
;
CrysAlisPro, Oxford Diffraction Ltd.,
Version 1.171.33.40 (release 27-04-2009 CrysAlis171 .NET)
(compiled Apr 27 2009,10:20:11)
;
_computing_data_reduction
;
CrysAlisPro, Oxford Diffraction Ltd.,
Version 1.171.33.40 (release 27-04-2009 CrysAlis171 .NET)
(compiled Apr 27 2009,10:20:11)
;
_computing_molecular_graphics 'Siemens XP'
_computing_publication_material 'SHELXL-2018/3 (Sheldrick, 2018)'
_computing_structure_refinement 'SHELXL-2018/3 (Sheldrick, 2018)'
_computing_structure_solution 'SHELXS-1997  (Sheldrick, 2008)'
_diffrn_ambient_temperature 100(2)
_diffrn_detector_area_resol_mean 16.1419
_diffrn_measured_fraction_theta_full 0.998
_diffrn_measured_fraction_theta_max 0.999
_diffrn_measurement_device_type 'Oxford Diffraction Xcalibur, Eos'
_diffrn_measurement_method '\w scans'
_diffrn_radiation_monochromator graphite
_diffrn_radiation_type MoK\a
_diffrn_radiation_wavelength 0.71073
_diffrn_reflns_av_R_equivalents 0.0414
_diffrn_reflns_av_unetI/netI 0.0730
_diffrn_reflns_Laue_measured_fraction_full 0.998
_diffrn_reflns_Laue_measured_fraction_max 0.999
_diffrn_reflns_limit_h_max 16
_diffrn_reflns_limit_h_min -16
_diffrn_reflns_limit_k_max 18
_diffrn_reflns_limit_k_min -18
_diffrn_reflns_limit_l_max 22
_diffrn_reflns_limit_l_min -22
_diffrn_reflns_number 54851
_diffrn_reflns_point_group_measured_fraction_full 0.998
_diffrn_reflns_point_group_measured_fraction_max 0.999
_diffrn_reflns_theta_full 25.000
_diffrn_reflns_theta_max 26.372
_diffrn_reflns_theta_min 2.181
_diffrn_source 'Enhance (Mo) X-ray Source'
_exptl_absorpt_coefficient_mu 2.345
_exptl_absorpt_correction_T_max 1.00000
_exptl_absorpt_correction_T_min 0.94041
_exptl_absorpt_correction_type multi-scan
_exptl_absorpt_process_details
;
CrysAlisPro, Oxford Diffraction Ltd.,
Version 1.171.33.40 (release 27-04-2009 CrysAlis171 .NET)
(compiled Apr 27 2009,10:20:11)
Empirical absorption correction using spherical harmonics,
 implemented in SCALE3 ABSPACK scaling algorithm.
;
_exptl_crystal_colour 'pale yellow'
_exptl_crystal_density_diffrn 1.482
_exptl_crystal_density_meas ?
_exptl_crystal_density_method 'not measured'
_exptl_crystal_description block
_exptl_crystal_F_000 1460
_exptl_crystal_size_max 0.35
_exptl_crystal_size_mid 0.20
_exptl_crystal_size_min 0.15
_refine_diff_density_max 0.707
_refine_diff_density_min -0.623
_refine_diff_density_rms 0.063
_refine_ls_extinction_method none
_refine_ls_goodness_of_fit_ref 0.843
_refine_ls_hydrogen_treatment constr
_refine_ls_matrix_type full
_refine_ls_number_parameters 679
_refine_ls_number_reflns 13267
_refine_ls_number_restraints 0
_refine_ls_restrained_S_all 0.843
_refine_ls_R_factor_all 0.0428
_refine_ls_R_factor_gt 0.0268
_refine_ls_shift/su_max 0.002
_refine_ls_shift/su_mean 0.000
_refine_ls_structure_factor_coef Fsqd
_refine_ls_weighting_details 'w=1/[\s^2^(Fo^2^)+(0.0188P)^2^] where P=(Fo^2^+2Fc^2^)/3'
_refine_ls_weighting_scheme calc
_refine_ls_wR_factor_gt 0.0482
_refine_ls_wR_factor_ref 0.0491
_reflns_Friedel_coverage 0.000
_reflns_number_gt 9113
_reflns_number_total 13267
_reflns_threshold_expression 'I > 2\s(I)'
_cod_data_source_file d3dt00091e2.cif
_cod_data_source_block frash
_cod_depositor_comments
;
The following automatic conversions were performed:

data item '_exptl_crystal_density_meas' value 'not measured' was
changed to '?' -- the value is perceived as not measured.

Automatic conversion script
Id: cif_fix_values 7556 2019-12-06 15:28:31Z antanas 
;
_cod_database_code 7712408
_shelx_shelxl_version_number 2018/3
_shelx_space_group_comment
;
The symmetry employed for this shelxl refinement is uniquely defined
by the following loop, which should always be used as a source of
symmetry information in preference to the above space-group names.
They are only intended as comments.
;
_shelx_estimated_absorpt_t_min 0.494
_shelx_estimated_absorpt_t_max 0.720
_smtbx_masks_special_details
;
A solvent mask was calculated using Olex2, and 174 electrons were
found in a volume of 676\%A^3^ in 1 void per unit cell.
This is consistent with the presence of 1[CHCl3], 0.5[C4H10O] per asymmetric
unit, which accounts for 158 electrons per unit cell. However, the assignment
of solvent content should be regarded as tentative.
;
_smtbx_masks_void_probe_radius 1.2
_smtbx_masks_void_truncation_radius 1.2

loop_
_space_group_symop_operation_xyz
'x, y, z'
'-x, -y, -z'

loop_
_atom_site_label
_atom_site_type_symbol
_atom_site_fract_x
_atom_site_fract_y
_atom_site_fract_z
_atom_site_U_iso_or_equiv
_atom_site_adp_type
_atom_site_occupancy
_atom_site_site_symmetry_order
_atom_site_calc_flag
_atom_site_refinement_flags_posn
_atom_site_refinement_flags_adp
_atom_site_refinement_flags_occupancy
_atom_site_disorder_assembly
_atom_site_disorder_group
Pd1 Pd 0.26794(2) 0.49626(2) 0.23529(2) 0.01345(5) Uani 1 1 d . . . . .
Br1 Br 0.41658(2) 0.36712(2) 0.21029(2) 0.02611(7) Uani 1 1 d . . . . .
Br2 Br 0.10150(2) 0.90517(2) 0.22187(2) 0.03734(8) Uani 1 1 d . . . . .
Br3 Br -0.11471(2) 0.61562(2) 0.39364(2) 0.02497(7) Uani 1 1 d . . . . .
P1 P 0.35393(4) 0.49301(5) 0.34446(4) 0.01555(15) Uani 1 1 d . . . . .
P2 P 0.17017(4) 0.49186(5) 0.13259(3) 0.01407(14) Uani 1 1 d . . . . .
C1 C 0.15469(16) 0.60151(18) 0.26012(12) 0.0133(5) Uani 1 1 d . . . . .
C2 C 0.16385(16) 0.70034(18) 0.23527(12) 0.0140(5) Uani 1 1 d . . . . .
C3 C 0.08617(17) 0.77074(18) 0.25592(13) 0.0181(6) Uani 1 1 d . . . . .
C4 C 0.00108(17) 0.74805(19) 0.30097(13) 0.0179(6) Uani 1 1 d . . . . .
C5 C -0.00343(16) 0.64795(19) 0.32486(13) 0.0159(6) Uani 1 1 d . . . . .
C6 C 0.06967(16) 0.57395(18) 0.30536(12) 0.0138(5) Uani 1 1 d . . . . .
C7 C 0.25298(17) 0.73274(18) 0.18994(13) 0.0195(6) Uani 1 1 d . . . . .
H7 H 0.286620 0.772096 0.208615 0.023 Uiso 1 1 calc R U . . .
C8 C 0.28945(17) 0.71111(18) 0.12537(13) 0.0204(6) Uani 1 1 d . . . . .
H8 H 0.256143 0.670160 0.108310 0.024 Uiso 1 1 calc R U . . .
C9 C -0.07598(17) 0.82282(19) 0.32700(15) 0.0243(6) Uani 1 1 d . . . . .
H9 H -0.084040 0.812385 0.381610 0.029 Uiso 1 1 calc R U . . .
C10 C -0.13537(19) 0.9041(2) 0.27993(15) 0.0286(7) Uani 1 1 d . . . . .
H10 H -0.132464 0.911151 0.225650 0.034 Uiso 1 1 calc R U . . .
C11 C 0.06818(17) 0.46794(18) 0.33257(12) 0.0147(5) Uani 1 1 d . . . . .
H11 H 0.130992 0.424475 0.353278 0.018 Uiso 1 1 calc R U . . .
C12 C -0.00890(16) 0.42433(18) 0.33226(13) 0.0158(6) Uani 1 1 d . . . . .
H12 H -0.073641 0.466126 0.314440 0.019 Uiso 1 1 calc R U . . .
C21 C 0.30068(17) 0.58730(18) 0.39292(13) 0.0168(6) Uani 1 1 d . . . . .
C22 C 0.34304(19) 0.6681(2) 0.38560(14) 0.0255(6) Uani 1 1 d . . . . .
H22 H 0.404050 0.674581 0.356030 0.031 Uiso 1 1 calc R U . . .
C23 C 0.2968(2) 0.7398(2) 0.42125(15) 0.0356(7) Uani 1 1 d . . . . .
H23 H 0.326849 0.794575 0.416425 0.043 Uiso 1 1 calc R U . . .
C24 C 0.2077(2) 0.7318(2) 0.46354(15) 0.0349(7) Uani 1 1 d . . . . .
H24 H 0.176043 0.781195 0.487466 0.042 Uiso 1 1 calc R U . . .
C25 C 0.16464(19) 0.6523(2) 0.47108(14) 0.0291(7) Uani 1 1 d . . . . .
H25 H 0.103286 0.646810 0.500363 0.035 Uiso 1 1 calc R U . . .
C26 C 0.20998(17) 0.58069(19) 0.43640(13) 0.0217(6) Uani 1 1 d . . . . .
H26 H 0.179506 0.526057 0.441955 0.026 Uiso 1 1 calc R U . . .
C31 C 0.36080(16) 0.37929(19) 0.42469(13) 0.0181(6) Uani 1 1 d . . . . .
C32 C 0.34300(17) 0.2942(2) 0.41385(15) 0.0237(6) Uani 1 1 d . . . . .
H32 H 0.326841 0.294554 0.363256 0.028 Uiso 1 1 calc R U . . .
C33 C 0.3484(2) 0.2089(2) 0.47545(16) 0.0343(7) Uani 1 1 d . . . . .
H33 H 0.335747 0.151335 0.466775 0.041 Uiso 1 1 calc R U . . .
C34 C 0.3720(2) 0.2061(2) 0.54961(16) 0.0388(8) Uani 1 1 d . . . . .
H34 H 0.375980 0.147033 0.591797 0.047 Uiso 1 1 calc R U . . .
C35 C 0.38975(19) 0.2908(2) 0.56156(15) 0.0320(7) Uani 1 1 d . . . . .
H35 H 0.406134 0.289722 0.612299 0.038 Uiso 1 1 calc R U . . .
C36 C 0.38380(17) 0.3763(2) 0.50045(14) 0.0237(6) Uani 1 1 d . . . . .
H36 H 0.395375 0.434047 0.509531 0.028 Uiso 1 1 calc R U . . .
C41 C 0.48564(16) 0.50766(18) 0.32271(13) 0.0157(6) Uani 1 1 d . . . . .
C42 C 0.50735(17) 0.5642(2) 0.24916(14) 0.0258(7) Uani 1 1 d . . . . .
H42 H 0.455867 0.588588 0.210071 0.031 Uiso 1 1 calc R U . . .
C43 C 0.60346(18) 0.5859(2) 0.23150(14) 0.0298(7) Uani 1 1 d . . . . .
H43 H 0.617197 0.626054 0.180971 0.036 Uiso 1 1 calc R U . . .
C44 C 0.67900(17) 0.5488(2) 0.28788(14) 0.0263(7) Uani 1 1 d . . . . .
H44 H 0.744679 0.563950 0.276258 0.032 Uiso 1 1 calc R U . . .
C45 C 0.65945(17) 0.4902(2) 0.36037(14) 0.0236(6) Uani 1 1 d . . . . .
H45 H 0.712141 0.463304 0.398524 0.028 Uiso 1 1 calc R U . . .
C46 C 0.56291(16) 0.46996(18) 0.37831(13) 0.0190(6) Uani 1 1 d . . . . .
H46 H 0.549526 0.430025 0.429002 0.023 Uiso 1 1 calc R U . . .
C51 C 0.03775(16) 0.56458(19) 0.12495(12) 0.0152(6) Uani 1 1 d . . . . .
C52 C 0.01947(17) 0.66592(19) 0.11368(13) 0.0173(6) Uani 1 1 d . . . . .
H52 H 0.075833 0.697243 0.106049 0.021 Uiso 1 1 calc R U . . .
C53 C -0.07899(18) 0.7222(2) 0.11331(13) 0.0226(6) Uani 1 1 d . . . . .
H53 H -0.090139 0.791181 0.106825 0.027 Uiso 1 1 calc R U . . .
C54 C -0.16150(18) 0.6768(2) 0.12253(14) 0.0266(7) Uani 1 1 d . . . . .
H54 H -0.229523 0.714933 0.121860 0.032 Uiso 1 1 calc R U . . .
C55 C -0.14487(17) 0.5769(2) 0.13261(13) 0.0234(6) Uani 1 1 d . . . . .
H55 H -0.201638 0.546518 0.138044 0.028 Uiso 1 1 calc R U . . .
C56 C -0.04598(17) 0.52005(19) 0.13495(12) 0.0182(6) Uani 1 1 d . . . . .
H56 H -0.035226 0.450667 0.143364 0.022 Uiso 1 1 calc R U . . .
C61 C 0.15618(16) 0.36718(18) 0.14262(13) 0.0146(5) Uani 1 1 d . . . . .
C62 C 0.12009(16) 0.34480(19) 0.08016(14) 0.0193(6) Uani 1 1 d . . . . .
H62 H 0.107218 0.393871 0.030938 0.023 Uiso 1 1 calc R U . . .
C63 C 0.10342(17) 0.2514(2) 0.09060(14) 0.0228(6) Uani 1 1 d . . . . .
H63 H 0.078323 0.236685 0.048511 0.027 Uiso 1 1 calc R U . . .
C64 C 0.12278(18) 0.1794(2) 0.16126(15) 0.0249(6) Uani 1 1 d . . . . .
H64 H 0.110985 0.115349 0.167804 0.030 Uiso 1 1 calc R U . . .
C65 C 0.15938(17) 0.20000(19) 0.22277(14) 0.0232(6) Uani 1 1 d . . . . .
H65 H 0.173307 0.150060 0.271484 0.028 Uiso 1 1 calc R U . . .
C66 C 0.17572(16) 0.29363(18) 0.21329(13) 0.0182(6) Uani 1 1 d . . . . .
H66 H 0.200648 0.307562 0.255810 0.022 Uiso 1 1 calc R U . . .
C71 C 0.22185(16) 0.53291(18) 0.03322(13) 0.0148(5) Uani 1 1 d . . . . .
C72 C 0.16909(18) 0.60946(19) -0.02607(13) 0.0210(6) Uani 1 1 d . . . . .
H72 H 0.102000 0.643178 -0.016637 0.025 Uiso 1 1 calc R U . . .
C73 C 0.21292(18) 0.63788(19) -0.09951(14) 0.0259(6) Uani 1 1 d . . . . .
H73 H 0.175948 0.691276 -0.139718 0.031 Uiso 1 1 calc R U . . .
C74 C 0.30985(18) 0.5890(2) -0.11440(15) 0.0241(6) Uani 1 1 d . . . . .
H74 H 0.339925 0.608677 -0.164561 0.029 Uiso 1 1 calc R U . . .
C75 C 0.36228(18) 0.5118(2) -0.05615(14) 0.0237(6) Uani 1 1 d . . . . .
H75 H 0.428801 0.477524 -0.066233 0.028 Uiso 1 1 calc R U . . .
C76 C 0.31933(17) 0.48320(19) 0.01727(14) 0.0210(6) Uani 1 1 d . . . . .
H76 H 0.356472 0.429358 0.057082 0.025 Uiso 1 1 calc R U . . .
C81 C 0.37582(17) 0.74346(19) 0.07714(14) 0.0233(6) Uani 1 1 d . . . . .
C82 C 0.3967(2) 0.7218(2) 0.00725(15) 0.0322(7) Uani 1 1 d . . . . .
H82 H 0.355140 0.686258 -0.008481 0.039 Uiso 1 1 calc R U . . .
C83 C 0.4766(2) 0.7507(2) -0.04026(16) 0.0427(8) Uani 1 1 d . . . . .
H83 H 0.488834 0.734808 -0.087992 0.051 Uiso 1 1 calc R U . . .
C84 C 0.5387(2) 0.8019(3) -0.01975(18) 0.0491(9) Uani 1 1 d . . . . .
C85 C 0.5190(2) 0.8231(3) 0.05010(18) 0.0637(12) Uani 1 1 d . . . . .
H85 H 0.561632 0.857513 0.065913 0.076 Uiso 1 1 calc R U . . .
C86 C 0.4383(2) 0.7953(2) 0.09803(16) 0.0486(9) Uani 1 1 d . . . . .
H86 H 0.425849 0.811954 0.145443 0.058 Uiso 1 1 calc R U . . .
C87 C 0.6280(2) 0.8326(3) -0.07047(18) 0.0767(13) Uani 1 1 d . . . . .
H87A H 0.639393 0.800500 -0.111876 0.115 Uiso 1 1 calc R U . . .
H87B H 0.689892 0.812401 -0.038453 0.115 Uiso 1 1 calc R U . . .
H87C H 0.612377 0.904727 -0.093813 0.115 Uiso 1 1 calc R U . . .
C91 C -0.20417(18) 0.9826(2) 0.30533(15) 0.0264(6) Uani 1 1 d . . . . .
C92 C -0.22494(19) 0.9742(2) 0.38432(15) 0.0304(7) Uani 1 1 d . . . . .
H92 H -0.197273 0.913935 0.422889 0.036 Uiso 1 1 calc R U . . .
C93 C -0.28532(19) 1.0527(2) 0.40723(16) 0.0333(7) Uani 1 1 d . . . . .
H93 H -0.298010 1.044917 0.461154 0.040 Uiso 1 1 calc R U . . .
C94 C -0.32742(18) 1.1422(2) 0.35277(17) 0.0313(7) Uani 1 1 d . . . . .
C95 C -0.31123(18) 1.1495(2) 0.27478(16) 0.0305(7) Uani 1 1 d . . . . .
H95 H -0.342141 1.208751 0.236444 0.037 Uiso 1 1 calc R U . . .
C96 C -0.2502(2) 1.0714(2) 0.25118(16) 0.0363(7) Uani 1 1 d . . . . .
H96 H -0.239909 1.078958 0.197072 0.044 Uiso 1 1 calc R U . . .
C97 C -0.3848(2) 1.2280(2) 0.37857(17) 0.0462(9) Uani 1 1 d . . . . .
H97A H -0.421104 1.203840 0.427383 0.069 Uiso 1 1 calc R U . . .
H97B H -0.434454 1.271250 0.338364 0.069 Uiso 1 1 calc R U . . .
H97C H -0.336613 1.265318 0.386917 0.069 Uiso 1 1 calc R U . . .
C101 C -0.00192(17) 0.31733(19) 0.35711(13) 0.0165(6) Uani 1 1 d . . . . .
C102 C -0.07130(18) 0.2777(2) 0.32921(14) 0.0236(6) Uani 1 1 d . . . . .
H102 H -0.128178 0.320938 0.298933 0.028 Uiso 1 1 calc R U . . .
C103 C -0.05845(19) 0.1762(2) 0.34504(15) 0.0302(7) Uani 1 1 d . . . . .
H103 H -0.106115 0.151141 0.324471 0.036 Uiso 1 1 calc R U . . .
C104 C 0.0219(2) 0.1106(2) 0.38995(15) 0.0274(7) Uani 1 1 d . . . . .
C105 C 0.08793(19) 0.1499(2) 0.42101(14) 0.0266(6) Uani 1 1 d . . . . .
H105 H 0.142448 0.106343 0.453738 0.032 Uiso 1 1 calc R U . . .
C106 C 0.07611(18) 0.25099(19) 0.40537(13) 0.0209(6) Uani 1 1 d . . . . .
H106 H 0.122117 0.275617 0.428000 0.025 Uiso 1 1 calc R U . . .
C107 C 0.0419(2) -0.0002(2) 0.40338(16) 0.0392(8) Uani 1 1 d . . . . .
H10A H 0.085836 -0.017532 0.361543 0.059 Uiso 1 1 calc R U . . .
H10B H -0.023313 -0.019814 0.403599 0.059 Uiso 1 1 calc R U . . .
H10C H 0.076227 -0.034931 0.453685 0.059 Uiso 1 1 calc R U . . .

loop_
_atom_site_aniso_label
_atom_site_aniso_U_11
_atom_site_aniso_U_22
_atom_site_aniso_U_33
_atom_site_aniso_U_23
_atom_site_aniso_U_13
_atom_site_aniso_U_12
Pd1 0.01042(9) 0.01757(12) 0.01406(11) -0.00738(9) 0.00011(7) -0.00280(8)
Br1 0.01596(13) 0.03782(19) 0.02608(16) -0.01900(14) -0.00314(11) 0.00487(12)
Br2 0.04570(18) 0.01817(17) 0.0487(2) -0.01177(15) 0.02148(15) -0.01229(14)
Br3 0.01991(14) 0.02519(17) 0.03185(16) -0.01210(14) 0.01250(12) -0.00790(12)
P1 0.0126(3) 0.0199(4) 0.0157(4) -0.0075(3) 0.0003(3) -0.0040(3)
P2 0.0126(3) 0.0161(4) 0.0141(3) -0.0052(3) -0.0003(3) -0.0033(3)
C1 0.0128(12) 0.0184(15) 0.0108(13) -0.0070(11) 0.0005(10) -0.0042(11)
C2 0.0130(13) 0.0190(15) 0.0117(13) -0.0057(11) 0.0015(10) -0.0055(11)
C3 0.0256(14) 0.0127(15) 0.0179(14) -0.0038(12) 0.0015(11) -0.0094(12)
C4 0.0166(13) 0.0183(16) 0.0190(14) -0.0076(12) 0.0014(11) -0.0020(12)
C5 0.0111(12) 0.0245(16) 0.0128(13) -0.0050(12) 0.0045(10) -0.0071(11)
C6 0.0158(12) 0.0158(15) 0.0105(13) -0.0029(12) -0.0017(10) -0.0058(11)
C7 0.0181(13) 0.0208(16) 0.0208(15) -0.0056(13) -0.0002(11) -0.0073(12)
C8 0.0191(13) 0.0191(16) 0.0229(15) -0.0053(13) 0.0010(11) -0.0058(12)
C9 0.0246(15) 0.0229(17) 0.0284(16) -0.0115(14) 0.0073(12) -0.0083(13)
C10 0.0370(16) 0.0211(17) 0.0277(17) -0.0115(14) 0.0114(13) -0.0042(14)
C11 0.0150(13) 0.0149(15) 0.0123(13) -0.0035(11) 0.0014(10) -0.0007(11)
C12 0.0111(12) 0.0211(16) 0.0157(14) -0.0073(12) 0.0002(10) -0.0020(11)
C21 0.0180(13) 0.0210(16) 0.0111(13) -0.0049(12) -0.0056(10) -0.0020(12)
C22 0.0281(15) 0.0272(18) 0.0228(15) -0.0085(14) -0.0021(12) -0.0070(13)
C23 0.053(2) 0.0223(18) 0.0349(18) -0.0111(15) -0.0129(15) -0.0067(15)
C24 0.0445(18) 0.031(2) 0.0253(17) -0.0165(15) -0.0080(14) 0.0131(15)
C25 0.0268(15) 0.040(2) 0.0168(15) -0.0139(15) 0.0008(12) 0.0073(14)
C26 0.0218(14) 0.0280(17) 0.0145(14) -0.0070(13) -0.0056(11) -0.0012(12)
C31 0.0100(12) 0.0247(17) 0.0178(14) -0.0046(12) 0.0018(10) -0.0030(11)
C32 0.0211(14) 0.0291(18) 0.0242(16) -0.0084(14) -0.0032(11) -0.0101(13)
C33 0.0397(17) 0.0273(19) 0.0384(19) -0.0046(15) -0.0068(14) -0.0173(15)
C34 0.0435(18) 0.035(2) 0.0304(18) 0.0101(15) -0.0107(14) -0.0180(16)
C35 0.0344(16) 0.042(2) 0.0193(16) -0.0031(15) -0.0057(12) -0.0143(15)
C36 0.0196(14) 0.0283(18) 0.0244(16) -0.0060(14) -0.0009(11) -0.0095(13)
C41 0.0139(12) 0.0212(16) 0.0167(14) -0.0124(12) -0.0002(10) -0.0042(11)
C42 0.0143(13) 0.043(2) 0.0194(15) -0.0082(14) -0.0020(11) -0.0067(13)
C43 0.0213(15) 0.050(2) 0.0193(15) -0.0077(15) 0.0039(12) -0.0149(14)
C44 0.0138(14) 0.044(2) 0.0265(16) -0.0161(15) 0.0023(12) -0.0092(13)
C45 0.0137(13) 0.0370(19) 0.0224(15) -0.0141(14) -0.0048(11) -0.0014(12)
C46 0.0194(14) 0.0215(16) 0.0166(14) -0.0069(12) 0.0009(11) -0.0039(12)
C51 0.0138(12) 0.0224(16) 0.0092(13) -0.0058(12) 0.0000(10) -0.0022(11)
C52 0.0154(13) 0.0229(16) 0.0141(14) -0.0063(12) -0.0030(10) -0.0030(12)
C53 0.0273(15) 0.0212(16) 0.0157(14) -0.0047(12) -0.0025(11) 0.0016(13)
C54 0.0156(14) 0.039(2) 0.0211(15) -0.0101(14) 0.0004(11) 0.0045(13)
C55 0.0144(13) 0.038(2) 0.0188(15) -0.0093(14) 0.0007(11) -0.0070(13)
C56 0.0213(14) 0.0228(16) 0.0119(13) -0.0072(12) -0.0004(10) -0.0048(12)
C61 0.0102(12) 0.0188(15) 0.0164(14) -0.0075(12) 0.0037(10) -0.0045(11)
C62 0.0199(13) 0.0207(16) 0.0160(14) -0.0044(12) -0.0013(11) -0.0032(12)
C63 0.0223(14) 0.0267(18) 0.0233(16) -0.0115(14) -0.0031(11) -0.0066(13)
C64 0.0290(15) 0.0176(16) 0.0305(17) -0.0089(14) 0.0082(12) -0.0104(13)
C65 0.0308(15) 0.0211(17) 0.0148(14) -0.0003(12) 0.0047(12) -0.0081(13)
C66 0.0210(13) 0.0211(16) 0.0141(14) -0.0072(12) 0.0011(11) -0.0054(12)
C71 0.0174(13) 0.0154(15) 0.0149(14) -0.0066(12) 0.0024(10) -0.0081(11)
C72 0.0194(13) 0.0257(17) 0.0184(15) -0.0093(13) 0.0003(11) -0.0024(12)
C73 0.0320(16) 0.0223(17) 0.0190(15) -0.0025(13) -0.0044(12) -0.0011(13)
C74 0.0308(15) 0.0249(17) 0.0195(15) -0.0081(13) 0.0068(12) -0.0117(13)
C75 0.0195(14) 0.0291(18) 0.0253(16) -0.0126(14) 0.0058(12) -0.0065(13)
C76 0.0218(14) 0.0210(16) 0.0185(15) -0.0052(13) -0.0026(11) -0.0011(12)
C81 0.0190(14) 0.0226(17) 0.0224(15) -0.0005(13) 0.0031(11) -0.0022(12)
C82 0.0395(17) 0.0260(18) 0.0292(17) -0.0094(14) 0.0136(13) -0.0060(14)
C83 0.048(2) 0.034(2) 0.0320(18) -0.0052(16) 0.0201(15) 0.0073(16)
C84 0.0246(17) 0.064(3) 0.039(2) 0.0080(18) 0.0111(14) -0.0058(17)
C85 0.043(2) 0.115(4) 0.036(2) -0.005(2) 0.0059(16) -0.049(2)
C86 0.0435(19) 0.088(3) 0.0267(18) -0.0170(19) 0.0103(15) -0.041(2)
C87 0.0309(19) 0.120(4) 0.053(2) 0.008(2) 0.0231(17) -0.017(2)
C91 0.0256(15) 0.0240(18) 0.0286(17) -0.0091(14) 0.0042(12) -0.0031(13)
C92 0.0334(16) 0.0222(18) 0.0314(17) -0.0048(14) 0.0017(13) -0.0029(14)
C93 0.0339(17) 0.031(2) 0.0332(18) -0.0100(16) 0.0025(14) -0.0040(15)
C94 0.0204(15) 0.0286(19) 0.047(2) -0.0169(16) -0.0043(13) 0.0005(13)
C95 0.0290(15) 0.0212(18) 0.0350(18) -0.0057(14) -0.0046(13) 0.0044(13)
C96 0.0402(17) 0.036(2) 0.0296(17) -0.0076(16) -0.0006(14) -0.0039(15)
C97 0.0395(18) 0.043(2) 0.055(2) -0.0288(19) -0.0094(15) 0.0136(16)
C101 0.0175(13) 0.0205(16) 0.0144(14) -0.0074(12) 0.0079(10) -0.0093(12)
C102 0.0185(14) 0.0266(18) 0.0278(16) -0.0092(13) 0.0043(11) -0.0087(13)
C103 0.0285(16) 0.036(2) 0.0387(18) -0.0213(16) 0.0085(13) -0.0208(15)
C104 0.0383(17) 0.0251(18) 0.0243(16) -0.0105(14) 0.0117(13) -0.0174(15)
C105 0.0347(16) 0.0215(17) 0.0205(15) -0.0015(13) 0.0033(12) -0.0074(14)
C106 0.0259(14) 0.0255(17) 0.0144(14) -0.0066(13) 0.0021(11) -0.0116(13)
C107 0.0533(19) 0.0253(19) 0.0412(19) -0.0107(16) 0.0129(15) -0.0156(16)

loop_
_atom_type_symbol
_atom_type_description
_atom_type_scat_dispersion_real
_atom_type_scat_dispersion_imag
_atom_type_scat_source
C C 0.0033 0.0016 'International Tables Vol C Tables 4.2.6.8 and 6.1.1.4'
H H 0.0000 0.0000 'International Tables Vol C Tables 4.2.6.8 and 6.1.1.4'
P P 0.1023 0.0942 'International Tables Vol C Tables 4.2.6.8 and 6.1.1.4'
Br Br -0.2901 2.4595 'International Tables Vol C Tables 4.2.6.8 and 6.1.1.4'
Pd Pd -0.9988 1.0072 'International Tables Vol C Tables 4.2.6.8 and 6.1.1.4'
Cl Cl 0.1484 0.1585 'International Tables Vol C Tables 4.2.6.8 and 6.1.1.4'
O O 0.0106 0.0060 'International Tables Vol C Tables 4.2.6.8 and 6.1.1.4'

loop_
_geom_angle_atom_site_label_1
_geom_angle_atom_site_label_2
_geom_angle_atom_site_label_3
_geom_angle
_geom_angle_site_symmetry_1
_geom_angle_site_symmetry_3
_geom_angle_publ_flag
C1 Pd1 P1 87.39(6) . . ?
C1 Pd1 P2 91.06(6) . . ?
P1 Pd1 P2 174.70(2) . . ?
C1 Pd1 Br1 176.23(6) . . ?
P1 Pd1 Br1 88.986(18) . . ?
P2 Pd1 Br1 92.642(18) . . ?
C31 P1 C21 101.65(11) . . ?
C31 P1 C41 106.59(11) . . ?
C21 P1 C41 103.18(10) . . ?
C31 P1 Pd1 113.63(8) . . ?
C21 P1 Pd1 117.74(8) . . ?
C41 P1 Pd1 112.72(7) . . ?
C61 P2 C51 103.80(10) . . ?
C61 P2 C71 103.67(10) . . ?
C51 P2 C71 103.83(11) . . ?
C61 P2 Pd1 111.96(8) . . ?
C51 P2 Pd1 115.59(7) . . ?
C71 P2 Pd1 116.51(7) . . ?
C2 C1 C6 120.8(2) . . ?
C2 C1 Pd1 119.42(15) . . ?
C6 C1 Pd1 119.75(17) . . ?
C3 C2 C1 118.02(19) . . ?
C3 C2 C7 119.0(2) . . ?
C1 C2 C7 123.0(2) . . ?
C4 C3 C2 123.9(2) . . ?
C4 C3 Br2 119.06(18) . . ?
C2 C3 Br2 117.05(16) . . ?
C3 C4 C5 115.6(2) . . ?
C3 C4 C9 122.7(2) . . ?
C5 C4 C9 121.6(2) . . ?
C6 C5 C4 123.9(2) . . ?
C6 C5 Br3 120.60(18) . . ?
C4 C5 Br3 115.36(17) . . ?
C5 C6 C1 117.8(2) . . ?
C5 C6 C11 124.6(2) . . ?
C1 C6 C11 117.5(2) . . ?
C8 C7 C2 125.2(2) . . ?
C7 C8 C81 127.3(2) . . ?
C10 C9 C4 125.4(2) . . ?
C9 C10 C91 125.3(2) . . ?
C12 C11 C6 129.1(2) . . ?
C11 C12 C101 125.3(2) . . ?
C22 C21 C26 118.2(2) . . ?
C22 C21 P1 122.91(18) . . ?
C26 C21 P1 118.79(18) . . ?
C21 C22 C23 120.5(2) . . ?
C24 C23 C22 120.3(3) . . ?
C25 C24 C23 120.0(2) . . ?
C24 C25 C26 120.3(2) . . ?
C25 C26 C21 120.8(2) . . ?
C32 C31 C36 118.0(2) . . ?
C32 C31 P1 121.85(18) . . ?
C36 C31 P1 120.13(19) . . ?
C33 C32 C31 120.9(2) . . ?
C32 C33 C34 120.8(3) . . ?
C33 C34 C35 119.0(3) . . ?
C36 C35 C34 120.4(2) . . ?
C35 C36 C31 120.8(2) . . ?
C42 C41 C46 118.7(2) . . ?
C42 C41 P1 118.28(18) . . ?
C46 C41 P1 122.89(18) . . ?
C41 C42 C43 120.9(2) . . ?
C44 C43 C42 119.6(2) . . ?
C45 C44 C43 120.2(2) . . ?
C44 C45 C46 120.2(2) . . ?
C45 C46 C41 120.5(2) . . ?
C52 C51 C56 118.5(2) . . ?
C52 C51 P2 119.54(17) . . ?
C56 C51 P2 121.80(19) . . ?
C53 C52 C51 121.4(2) . . ?
C52 C53 C54 119.3(2) . . ?
C55 C54 C53 120.1(2) . . ?
C54 C55 C56 120.6(2) . . ?
C55 C56 C51 120.1(2) . . ?
C66 C61 C62 118.7(2) . . ?
C66 C61 P2 120.45(17) . . ?
C62 C61 P2 120.76(19) . . ?
C63 C62 C61 119.8(2) . . ?
C64 C63 C62 120.7(2) . . ?
C63 C64 C65 120.1(2) . . ?
C64 C65 C66 119.9(2) . . ?
C61 C66 C65 120.8(2) . . ?
C72 C71 C76 118.4(2) . . ?
C72 C71 P2 123.46(18) . . ?
C76 C71 P2 118.10(19) . . ?
C71 C72 C73 120.7(2) . . ?
C74 C73 C72 120.4(2) . . ?
C75 C74 C73 119.3(2) . . ?
C74 C75 C76 120.7(2) . . ?
C75 C76 C71 120.5(2) . . ?
C82 C81 C86 117.5(2) . . ?
C82 C81 C8 119.2(2) . . ?
C86 C81 C8 123.3(2) . . ?
C81 C82 C83 121.5(3) . . ?
C84 C83 C82 121.2(3) . . ?
C83 C84 C85 117.7(3) . . ?
C83 C84 C87 121.9(3) . . ?
C85 C84 C87 120.4(3) . . ?
C84 C85 C86 121.7(3) . . ?
C81 C86 C85 120.4(3) . . ?
C96 C91 C92 116.8(2) . . ?
C96 C91 C10 120.8(2) . . ?
C92 C91 C10 122.3(3) . . ?
C93 C92 C91 121.2(3) . . ?
C94 C93 C92 121.3(3) . . ?
C95 C94 C93 117.9(3) . . ?
C95 C94 C97 121.6(3) . . ?
C93 C94 C97 120.5(3) . . ?
C94 C95 C96 121.2(3) . . ?
C91 C96 C95 121.4(3) . . ?
C106 C101 C102 117.3(2) . . ?
C106 C101 C12 122.2(2) . . ?
C102 C101 C12 120.4(2) . . ?
C103 C102 C101 120.9(3) . . ?
C104 C103 C102 121.6(2) . . ?
C103 C104 C105 117.5(3) . . ?
C103 C104 C107 122.6(2) . . ?
C105 C104 C107 119.9(3) . . ?
C106 C105 C104 121.4(3) . . ?
C105 C106 C101 121.2(2) . . ?

loop_
_geom_bond_atom_site_label_1
_geom_bond_atom_site_label_2
_geom_bond_distance
_geom_bond_site_symmetry_2
_geom_bond_publ_flag
Pd1 C1 2.022(2) . ?
Pd1 P1 2.3334(6) . ?
Pd1 P2 2.3679(6) . ?
Pd1 Br1 2.5201(3) . ?
Br2 C3 1.915(2) . ?
Br3 C5 1.918(2) . ?
P1 C31 1.821(3) . ?
P1 C21 1.827(2) . ?
P1 C41 1.827(2) . ?
P2 C61 1.817(2) . ?
P2 C51 1.835(2) . ?
P2 C71 1.843(2) . ?
C1 C2 1.399(3) . ?
C1 C6 1.414(3) . ?
C2 C3 1.397(3) . ?
C2 C7 1.483(3) . ?
C3 C4 1.394(3) . ?
C4 C5 1.399(3) . ?
C4 C9 1.480(3) . ?
C5 C6 1.390(3) . ?
C6 C11 1.471(3) . ?
C7 C8 1.327(3) . ?
C8 C81 1.473(3) . ?
C9 C10 1.341(3) . ?
C10 C91 1.460(3) . ?
C11 C12 1.332(3) . ?
C12 C101 1.463(3) . ?
C21 C22 1.386(3) . ?
C21 C26 1.403(3) . ?
C22 C23 1.391(3) . ?
C23 C24 1.378(3) . ?
C24 C25 1.373(4) . ?
C25 C26 1.376(3) . ?
C31 C32 1.384(3) . ?
C31 C36 1.406(3) . ?
C32 C33 1.378(3) . ?
C33 C34 1.381(3) . ?
C34 C35 1.386(4) . ?
C35 C36 1.375(3) . ?
C41 C42 1.379(3) . ?
C41 C46 1.389(3) . ?
C42 C43 1.388(3) . ?
C43 C44 1.382(3) . ?
C44 C45 1.368(3) . ?
C45 C46 1.386(3) . ?
C51 C52 1.388(3) . ?
C51 C56 1.395(3) . ?
C52 C53 1.382(3) . ?
C53 C54 1.389(3) . ?
C54 C55 1.372(3) . ?
C55 C56 1.387(3) . ?
C61 C66 1.385(3) . ?
C61 C62 1.407(3) . ?
C62 C63 1.381(3) . ?
C63 C64 1.374(3) . ?
C64 C65 1.381(3) . ?
C65 C66 1.385(3) . ?
C71 C72 1.377(3) . ?
C71 C76 1.396(3) . ?
C72 C73 1.389(3) . ?
C73 C74 1.380(3) . ?
C74 C75 1.369(3) . ?
C75 C76 1.384(3) . ?
C81 C82 1.383(3) . ?
C81 C86 1.386(3) . ?
C82 C83 1.383(3) . ?
C83 C84 1.372(4) . ?
C84 C85 1.377(4) . ?
C84 C87 1.518(3) . ?
C85 C86 1.389(3) . ?
C91 C96 1.395(4) . ?
C91 C92 1.403(3) . ?
C92 C93 1.392(3) . ?
C93 C94 1.390(4) . ?
C94 C95 1.380(3) . ?
C94 C97 1.491(3) . ?
C95 C96 1.397(3) . ?
C101 C106 1.390(3) . ?
C101 C102 1.393(3) . ?
C102 C103 1.386(3) . ?
C103 C104 1.380(4) . ?
C104 C105 1.387(3) . ?
C104 C107 1.514(3) . ?
C105 C106 1.381(3) . ?

loop_
_geom_torsion_atom_site_label_1
_geom_torsion_atom_site_label_2
_geom_torsion_atom_site_label_3
_geom_torsion_atom_site_label_4
_geom_torsion
_geom_torsion_site_symmetry_1
_geom_torsion_site_symmetry_2
_geom_torsion_site_symmetry_3
_geom_torsion_site_symmetry_4
_geom_torsion_publ_flag
C1 Pd1 P1 C31 110.54(10) . . . . ?
Br1 Pd1 P1 C31 -70.47(8) . . . . ?
C1 Pd1 P1 C21 -8.09(11) . . . . ?
Br1 Pd1 P1 C21 170.89(9) . . . . ?
C1 Pd1 P1 C41 -128.05(11) . . . . ?
Br1 Pd1 P1 C41 50.93(9) . . . . ?
C1 Pd1 P2 C61 -125.94(10) . . . . ?
Br1 Pd1 P2 C61 54.75(7) . . . . ?
C1 Pd1 P2 C51 -7.36(11) . . . . ?
Br1 Pd1 P2 C51 173.33(9) . . . . ?
C1 Pd1 P2 C71 114.99(11) . . . . ?
Br1 Pd1 P2 C71 -64.32(9) . . . . ?
P1 Pd1 C1 C2 82.87(17) . . . . ?
P2 Pd1 C1 C2 -102.20(17) . . . . ?
P1 Pd1 C1 C6 -94.20(17) . . . . ?
P2 Pd1 C1 C6 80.73(17) . . . . ?
C6 C1 C2 C3 -0.6(3) . . . . ?
Pd1 C1 C2 C3 -177.59(16) . . . . ?
C6 C1 C2 C7 178.0(2) . . . . ?
Pd1 C1 C2 C7 0.9(3) . . . . ?
C1 C2 C3 C4 1.2(4) . . . . ?
C7 C2 C3 C4 -177.4(2) . . . . ?
C1 C2 C3 Br2 179.44(16) . . . . ?
C7 C2 C3 Br2 0.9(3) . . . . ?
C2 C3 C4 C5 -0.5(3) . . . . ?
Br2 C3 C4 C5 -178.72(17) . . . . ?
C2 C3 C4 C9 175.2(2) . . . . ?
Br2 C3 C4 C9 -3.0(3) . . . . ?
C3 C4 C5 C6 -0.9(3) . . . . ?
C9 C4 C5 C6 -176.7(2) . . . . ?
C3 C4 C5 Br3 175.22(16) . . . . ?
C9 C4 C5 Br3 -0.6(3) . . . . ?
C4 C5 C6 C1 1.5(3) . . . . ?
Br3 C5 C6 C1 -174.44(15) . . . . ?
C4 C5 C6 C11 177.4(2) . . . . ?
Br3 C5 C6 C11 1.5(3) . . . . ?
C2 C1 C6 C5 -0.7(3) . . . . ?
Pd1 C1 C6 C5 176.33(16) . . . . ?
C2 C1 C6 C11 -177.0(2) . . . . ?
Pd1 C1 C6 C11 0.1(3) . . . . ?
C3 C2 C7 C8 -130.0(3) . . . . ?
C1 C2 C7 C8 51.5(4) . . . . ?
C2 C7 C8 C81 178.3(2) . . . . ?
C3 C4 C9 C10 61.9(3) . . . . ?
C5 C4 C9 C10 -122.6(3) . . . . ?
C4 C9 C10 C91 -173.7(2) . . . . ?
C5 C6 C11 C12 48.7(4) . . . . ?
C1 C6 C11 C12 -135.4(2) . . . . ?
C6 C11 C12 C101 176.8(2) . . . . ?
C31 P1 C21 C22 130.5(2) . . . . ?
C41 P1 C21 C22 20.2(2) . . . . ?
Pd1 P1 C21 C22 -104.6(2) . . . . ?
C31 P1 C21 C26 -52.7(2) . . . . ?
C41 P1 C21 C26 -163.08(19) . . . . ?
Pd1 P1 C21 C26 72.1(2) . . . . ?
C26 C21 C22 C23 0.6(4) . . . . ?
P1 C21 C22 C23 177.35(19) . . . . ?
C21 C22 C23 C24 -0.7(4) . . . . ?
C22 C23 C24 C25 0.5(4) . . . . ?
C23 C24 C25 C26 -0.2(4) . . . . ?
C24 C25 C26 C21 0.1(4) . . . . ?
C22 C21 C26 C25 -0.3(3) . . . . ?
P1 C21 C26 C25 -177.15(18) . . . . ?
C21 P1 C31 C32 144.56(19) . . . . ?
C41 P1 C31 C32 -107.72(19) . . . . ?
Pd1 P1 C31 C32 17.0(2) . . . . ?
C21 P1 C31 C36 -34.9(2) . . . . ?
C41 P1 C31 C36 72.9(2) . . . . ?
Pd1 P1 C31 C36 -162.37(16) . . . . ?
C36 C31 C32 C33 -0.4(3) . . . . ?
P1 C31 C32 C33 -179.87(19) . . . . ?
C31 C32 C33 C34 -0.2(4) . . . . ?
C32 C33 C34 C35 0.3(4) . . . . ?
C33 C34 C35 C36 0.1(4) . . . . ?
C34 C35 C36 C31 -0.7(4) . . . . ?
C32 C31 C36 C35 0.9(3) . . . . ?
P1 C31 C36 C35 -179.68(18) . . . . ?
C31 P1 C41 C42 156.51(19) . . . . ?
C21 P1 C41 C42 -96.9(2) . . . . ?
Pd1 P1 C41 C42 31.2(2) . . . . ?
C31 P1 C41 C46 -27.9(2) . . . . ?
C21 P1 C41 C46 78.8(2) . . . . ?
Pd1 P1 C41 C46 -153.18(18) . . . . ?
C46 C41 C42 C43 -2.1(4) . . . . ?
P1 C41 C42 C43 173.7(2) . . . . ?
C41 C42 C43 C44 1.3(4) . . . . ?
C42 C43 C44 C45 0.6(4) . . . . ?
C43 C44 C45 C46 -1.7(4) . . . . ?
C44 C45 C46 C41 0.9(4) . . . . ?
C42 C41 C46 C45 1.0(4) . . . . ?
P1 C41 C46 C45 -174.63(18) . . . . ?
C61 P2 C51 C52 -177.70(18) . . . . ?
C71 P2 C51 C52 -69.58(19) . . . . ?
Pd1 P2 C51 C52 59.3(2) . . . . ?
C61 P2 C51 C56 6.3(2) . . . . ?
C71 P2 C51 C56 114.44(19) . . . . ?
Pd1 P2 C51 C56 -116.69(17) . . . . ?
C56 C51 C52 C53 0.9(3) . . . . ?
P2 C51 C52 C53 -175.21(17) . . . . ?
C51 C52 C53 C54 -1.6(3) . . . . ?
C52 C53 C54 C55 0.6(4) . . . . ?
C53 C54 C55 C56 1.0(4) . . . . ?
C54 C55 C56 C51 -1.7(3) . . . . ?
C52 C51 C56 C55 0.7(3) . . . . ?
P2 C51 C56 C55 176.76(17) . . . . ?
C51 P2 C61 C66 -108.37(18) . . . . ?
C71 P2 C61 C66 143.38(18) . . . . ?
Pd1 P2 C61 C66 16.99(19) . . . . ?
C51 P2 C61 C62 68.18(19) . . . . ?
C71 P2 C61 C62 -40.06(19) . . . . ?
Pd1 P2 C61 C62 -166.46(15) . . . . ?
C66 C61 C62 C63 1.0(3) . . . . ?
P2 C61 C62 C63 -175.63(17) . . . . ?
C61 C62 C63 C64 -0.7(3) . . . . ?
C62 C63 C64 C65 -0.1(4) . . . . ?
C63 C64 C65 C66 0.5(3) . . . . ?
C62 C61 C66 C65 -0.5(3) . . . . ?
P2 C61 C66 C65 176.11(17) . . . . ?
C64 C65 C66 C61 -0.2(3) . . . . ?
C61 P2 C71 C72 114.5(2) . . . . ?
C51 P2 C71 C72 6.3(2) . . . . ?
Pd1 P2 C71 C72 -122.00(18) . . . . ?
C61 P2 C71 C76 -65.01(19) . . . . ?
C51 P2 C71 C76 -173.23(18) . . . . ?
Pd1 P2 C71 C76 58.45(19) . . . . ?
C76 C71 C72 C73 -1.4(3) . . . . ?
P2 C71 C72 C73 179.03(17) . . . . ?
C71 C72 C73 C74 0.7(4) . . . . ?
C72 C73 C74 C75 0.3(4) . . . . ?
C73 C74 C75 C76 -0.5(4) . . . . ?
C74 C75 C76 C71 -0.2(4) . . . . ?
C72 C71 C76 C75 1.2(3) . . . . ?
P2 C71 C76 C75 -179.23(17) . . . . ?
C7 C8 C81 C82 -173.5(3) . . . . ?
C7 C8 C81 C86 6.4(4) . . . . ?
C86 C81 C82 C83 -0.1(4) . . . . ?
C8 C81 C82 C83 179.8(3) . . . . ?
C81 C82 C83 C84 0.2(5) . . . . ?
C82 C83 C84 C85 0.4(5) . . . . ?
C82 C83 C84 C87 178.9(3) . . . . ?
C83 C84 C85 C86 -1.0(5) . . . . ?
C87 C84 C85 C86 -179.5(3) . . . . ?
C82 C81 C86 C85 -0.5(5) . . . . ?
C8 C81 C86 C85 179.6(3) . . . . ?
C84 C85 C86 C81 1.1(5) . . . . ?
C9 C10 C91 C96 169.6(2) . . . . ?
C9 C10 C91 C92 -8.5(4) . . . . ?
C96 C91 C92 C93 -2.5(4) . . . . ?
C10 C91 C92 C93 175.6(2) . . . . ?
C91 C92 C93 C94 0.1(4) . . . . ?
C92 C93 C94 C95 2.8(4) . . . . ?
C92 C93 C94 C97 -175.0(2) . . . . ?
C93 C94 C95 C96 -3.2(4) . . . . ?
C97 C94 C95 C96 174.6(2) . . . . ?
C92 C91 C96 C95 2.2(4) . . . . ?
C10 C91 C96 C95 -176.1(2) . . . . ?
C94 C95 C96 C91 0.7(4) . . . . ?
C11 C12 C101 C106 20.2(3) . . . . ?
C11 C12 C101 C102 -156.3(2) . . . . ?
C106 C101 C102 C103 -4.1(3) . . . . ?
C12 C101 C102 C103 172.5(2) . . . . ?
C101 C102 C103 C104 1.2(4) . . . . ?
C102 C103 C104 C105 2.0(4) . . . . ?
C102 C103 C104 C107 -175.6(2) . . . . ?
C103 C104 C105 C106 -2.3(4) . . . . ?
C107 C104 C105 C106 175.4(2) . . . . ?
C104 C105 C106 C101 -0.7(4) . . . . ?
C102 C101 C106 C105 3.9(3) . . . . ?
C12 C101 C106 C105 -172.6(2) . . . . ?

loop_
_smtbx_masks_void_nr
_smtbx_masks_void_average_x
_smtbx_masks_void_average_y
_smtbx_masks_void_average_z
_smtbx_masks_void_volume
_smtbx_masks_void_count_electrons
_smtbx_masks_void_content
1 -0.683 0.000 -0.078 675.5 173.7 '2 chloroform,1 ether'
